data_7121514
loop_
_publ_author_name
'Wang, Kai-Yao'
'Ding, Dong'
'Zhang, Shu'
'Wang, Yanlong'
'Liu, Wei'
'Wang, Shuao'
'Wang, Shuai-Hua'
'Liu, Dan'
'Wang, Cheng'

_publ_section_title
;
 Preparation of thermochromic selenidostannates in deep eutectic solvents.
;
_journal_issue 38
_journal_name_full 'Chemical communications (Cambridge, England)'
_journal_page_first 4806
_journal_page_last 4809
_journal_paper_doi 10.1039/c8cc01614c
_journal_volume 54
_journal_year 2018
_chemical_formula_sum 'C10 H30 N2 O3 Se7 Sn3'
_chemical_formula_weight 1135.15
_space_group_crystal_system monoclinic
_space_group_IT_number 14
_space_group_name_Hall '-P 2yn'
_space_group_name_H-M_alt 'P 1 21/n 1'
_symmetry_space_group_name_Hall '-P 2yn'
_symmetry_space_group_name_H-M 'P 1 21/n 1'
_atom_sites_solution_hydrogens mixed
_audit_creation_method SHELXL-2014/7
_audit_update_record
;
2018-04-12 deposited with the CCDC.
2018-04-13 downloaded from the CCDC.
;
_cell_angle_alpha 90
_cell_angle_beta 92.274(4)
_cell_angle_gamma 90
_cell_formula_units_Z 4
_cell_length_a 9.9152(4)
_cell_length_b 13.6371(5)
_cell_length_c 20.9056(8)
_cell_measurement_reflns_used 8201
_cell_measurement_temperature 250(2)
_cell_measurement_theta_max 29.8720
_cell_measurement_theta_min 5.0740
_cell_volume 2824.52(19)
_computing_cell_refinement 'CrysAlisPro 1.171.39.28b (Rigaku OD, 2015)'
_computing_data_collection 'CrysAlisPro 1.171.39.28b (Rigaku OD, 2015)'
_computing_data_reduction 'CrysAlisPro 1.171.39.28b (Rigaku OD, 2015)'
_computing_structure_refinement 'SHELXL-2014/7 (Sheldrick, 2014)'
_diffrn_ambient_temperature 250(2)
_diffrn_measured_fraction_theta_full 0.992
_diffrn_measured_fraction_theta_max 0.993
_diffrn_measurement_device_type 'XtaLAB AFC12 (RINC): Kappa dual home/near'
_diffrn_measurement_method '\w scans'
_diffrn_radiation_type MoK\a
_diffrn_radiation_wavelength 0.71073
_diffrn_reflns_av_R_equivalents 0.0631
_diffrn_reflns_av_unetI/netI 0.0427
_diffrn_reflns_Laue_measured_fraction_full 0.992
_diffrn_reflns_Laue_measured_fraction_max 0.993
_diffrn_reflns_limit_h_max 12
_diffrn_reflns_limit_h_min -12
_diffrn_reflns_limit_k_max 14
_diffrn_reflns_limit_k_min -17
_diffrn_reflns_limit_l_max 26
_diffrn_reflns_limit_l_min -26
_diffrn_reflns_number 26733
_diffrn_reflns_point_group_measured_fraction_full 0.992
_diffrn_reflns_point_group_measured_fraction_max 0.993
_diffrn_reflns_theta_full 25.242
_diffrn_reflns_theta_max 26.371
_diffrn_reflns_theta_min 4.860
_diffrn_source 'fine-focus sealed X-ray tube'
_exptl_absorpt_coefficient_mu 11.665
_exptl_absorpt_correction_T_max 1.00000
_exptl_absorpt_correction_T_min 0.21596
_exptl_absorpt_correction_type multi-scan
_exptl_absorpt_process_details
;
CrysAlisPro 1.171.39.28b (Rigaku Oxford Diffraction, 2015)
Empirical absorption correction using spherical harmonics,
 implemented in SCALE3 ABSPACK scaling algorithm.
;
_exptl_crystal_colour ORANGE
_exptl_crystal_density_diffrn 2.669
_exptl_crystal_description PLATE
_exptl_crystal_F_000 2064
_exptl_crystal_size_max 0.200
_exptl_crystal_size_mid 0.170
_exptl_crystal_size_min 0.080
_refine_diff_density_max 0.954
_refine_diff_density_min -1.052
_refine_diff_density_rms 0.183
_refine_ls_extinction_method none
_refine_ls_goodness_of_fit_ref 1.004
_refine_ls_hydrogen_treatment constr
_refine_ls_matrix_type full
_refine_ls_number_parameters 210
_refine_ls_number_reflns 5725
_refine_ls_number_restraints 13
_refine_ls_restrained_S_all 1.003
_refine_ls_R_factor_all 0.0531
_refine_ls_R_factor_gt 0.0389
_refine_ls_shift/su_max 0.001
_refine_ls_shift/su_mean 0.000
_refine_ls_structure_factor_coef Fsqd
_refine_ls_weighting_details 'w=1/[\s^2^(Fo^2^)+(0.0325P)^2^+30.5350P] where P=(Fo^2^+2Fc^2^)/3'
_refine_ls_weighting_scheme calc
_refine_ls_wR_factor_gt 0.0883
_refine_ls_wR_factor_ref 0.0946
_reflns_Friedel_coverage 0.000
_reflns_number_gt 4679
_reflns_number_total 5725
_reflns_threshold_expression 'I > 2\s(I)'
_cod_data_source_file c8cc01614c2.cif
_cod_data_source_block 1-250K
_cod_depositor_comments 'Adding full bibliography for 7121499--7121514.cif.'
_cod_database_code 7121514
_shelx_shelxl_version_number 2014/7
_shelx_space_group_comment
;
The symmetry employed for this shelxl refinement is uniquely defined
by the following loop, which should always be used as a source of
symmetry information in preference to the above space-group names.
They are only intended as comments.
;

loop_
_space_group_symop_operation_xyz
'x, y, z'
'-x+1/2, y+1/2, -z+1/2'
'-x, -y, -z'
'x-1/2, -y-1/2, z-1/2'

loop_
_atom_site_label
_atom_site_type_symbol
_atom_site_fract_x
_atom_site_fract_y
_atom_site_fract_z
_atom_site_U_iso_or_equiv
_atom_site_adp_type
_atom_site_occupancy
_atom_site_site_symmetry_order
_atom_site_calc_flag
_atom_site_refinement_flags_posn
_atom_site_refinement_flags_adp
Sn1 Sn 0.92951(6) 0.53088(4) 0.07780(2) 0.02666(13) Uani 1 1 d . .
Sn2 Sn 0.77583(5) 0.44660(4) 0.22930(2) 0.02384(12) Uani 1 1 d . .
Sn3 Sn 0.80885(5) 0.71497(4) 0.19459(2) 0.02472(13) Uani 1 1 d . .
Se1 Se 1.00433(9) 0.70065(6) 0.11858(4) 0.0359(2) Uani 1 1 d . .
Se2 Se 1.17612(9) 0.49491(7) 0.03248(4) 0.0350(2) Uani 1 1 d . .
Se3 Se 0.96544(9) 0.39136(6) 0.15806(4) 0.03344(19) Uani 1 1 d . .
Se4 Se 0.68234(8) 0.56518(5) 0.12944(3) 0.02449(16) Uani 1 1 d . .
Se5 Se 0.88282(9) 0.33388(6) 0.32523(4) 0.0380(2) Uani 1 1 d . .
Se6 Se 0.55662(8) 0.35489(6) 0.23538(4) 0.03125(19) Uani 1 1 d . .
Se7 Se 0.82647(9) 0.60275(6) 0.29322(4) 0.03057(18) Uani 1 1 d . .
O1 O 1.1374(18) 0.7879(11) 0.4518(9) 0.168(6) Uani 1 1 d . .
H1D H 1.2052 0.8210 0.4618 0.252 Uiso 1 1 calc R U
O2 O 0.319(4) 0.509(4) 0.4069(19) 0.44(2) Uiso 1 1 d D .
H2D H 0.2847 0.4915 0.4406 0.656 Uiso 1 1 calc R U
N1 N 0.8694(16) 0.7220(11) 0.4881(5) 0.110(6) Uani 1 1 d . .
N2 N 0.3094(8) 0.6106(7) 0.2768(5) 0.061(3) Uani 1 1 d . .
C1 C 0.723(3) 0.701(2) 0.4655(11) 0.186(14) Uani 1 1 d . .
H1A H 0.7209 0.6764 0.4220 0.278 Uiso 1 1 calc R U
H1B H 0.6841 0.6525 0.4934 0.278 Uiso 1 1 calc R U
H1C H 0.6704 0.7611 0.4671 0.278 Uiso 1 1 calc R U
C2 C 0.946(2) 0.6316(15) 0.4806(9) 0.148(10) Uani 1 1 d . .
H2A H 0.9399 0.6114 0.4360 0.223 Uiso 1 1 calc R U
H2B H 1.0392 0.6426 0.4937 0.223 Uiso 1 1 calc R U
H2C H 0.9081 0.5806 0.5069 0.223 Uiso 1 1 calc R U
C3 C 0.8712(17) 0.7583(15) 0.5523(6) 0.113(7) Uani 1 1 d . .
H3A H 0.8543 0.7047 0.5814 0.169 Uiso 1 1 calc R U
H3B H 0.9587 0.7869 0.5630 0.169 Uiso 1 1 calc R U
H3C H 0.8016 0.8078 0.5560 0.169 Uiso 1 1 calc R U
C4 C 0.893(2) 0.7909(12) 0.4375(8) 0.106(6) Uani 1 1 d . .
H4A H 0.8142 0.8338 0.4306 0.127 Uiso 1 1 calc R U
H4B H 0.9088 0.7562 0.3974 0.127 Uiso 1 1 calc R U
C5 C 1.0133(19) 0.8493(12) 0.4579(9) 0.104(6) Uani 1 1 d . .
H5A H 1.0058 0.8703 0.5025 0.124 Uiso 1 1 calc R U
H5B H 1.0193 0.9080 0.4311 0.124 Uiso 1 1 calc R U
C6 C 0.4401(18) 0.6106(14) 0.3123(9) 0.113(6) Uani 1 1 d . U
H6A H 0.4896 0.5516 0.3023 0.169 Uiso 1 1 calc R U
H6B H 0.4918 0.6677 0.3003 0.169 Uiso 1 1 calc R U
H6C H 0.4254 0.6126 0.3579 0.169 Uiso 1 1 calc R U
C7 C 0.345(2) 0.5995(19) 0.2091(8) 0.157(11) Uani 1 1 d . .
H7A H 0.3974 0.5399 0.2043 0.236 Uiso 1 1 calc R U
H7B H 0.2635 0.5957 0.1822 0.236 Uiso 1 1 calc R U
H7C H 0.3984 0.6554 0.1964 0.236 Uiso 1 1 calc R U
C8 C 0.2323(19) 0.6959(14) 0.2898(12) 0.161(11) Uani 1 1 d . .
H8A H 0.1470 0.6932 0.2655 0.242 Uiso 1 1 calc R U
H8B H 0.2155 0.6987 0.3351 0.242 Uiso 1 1 calc R U
H8C H 0.2819 0.7538 0.2776 0.242 Uiso 1 1 calc R U
C9 C 0.224(2) 0.5212(15) 0.2894(10) 0.115(6) Uani 1 1 d . U
H9A H 0.1299 0.5378 0.2783 0.138 Uiso 1 1 calc R U
H9B H 0.2506 0.4693 0.2600 0.138 Uiso 1 1 calc R U
C10 C 0.229(3) 0.482(2) 0.3523(17) 0.202 Uiso 1 1 d D U
H10A H 0.2424 0.4111 0.3467 0.243 Uiso 1 1 calc R U
H10B H 0.1380 0.4896 0.3677 0.243 Uiso 1 1 calc R U
O1W O 0.346(3) 0.556(2) 0.5556(15) 0.331(15) Uiso 1 1 d . .
H1WA H 0.2786 0.5637 0.5790 0.397 Uiso 1 1 d R U
H1WB H 0.4268 0.5596 0.5723 0.397 Uiso 1 1 d R U

loop_
_atom_site_aniso_label
_atom_site_aniso_U_11
_atom_site_aniso_U_22
_atom_site_aniso_U_33
_atom_site_aniso_U_23
_atom_site_aniso_U_13
_atom_site_aniso_U_12
Sn1 0.0359(3) 0.0235(3) 0.0211(2) -0.0040(2) 0.0079(2) 0.0010(2)
Sn2 0.0298(3) 0.0166(2) 0.0254(2) 0.00062(19) 0.0048(2) -0.0039(2)
Sn3 0.0311(3) 0.0166(2) 0.0270(3) -0.00218(19) 0.0083(2) 0.0022(2)
Se1 0.0392(5) 0.0284(4) 0.0413(5) -0.0093(4) 0.0189(4) -0.0081(4)
Se2 0.0293(4) 0.0500(5) 0.0261(4) -0.0076(4) 0.0043(3) 0.0045(4)
Se3 0.0369(5) 0.0293(4) 0.0345(4) 0.0032(3) 0.0070(3) 0.0111(3)
Se4 0.0283(4) 0.0211(4) 0.0243(4) -0.0014(3) 0.0037(3) 0.0008(3)
Se5 0.0408(5) 0.0322(4) 0.0399(5) 0.0150(4) -0.0122(4) -0.0111(4)
Se6 0.0274(4) 0.0204(4) 0.0458(5) 0.0081(3) -0.0003(3) -0.0025(3)
Se7 0.0449(5) 0.0241(4) 0.0227(4) -0.0026(3) 0.0007(3) -0.0046(3)
O1 0.160(15) 0.112(11) 0.229(18) -0.031(11) -0.027(13) -0.008(11)
N1 0.147(13) 0.137(12) 0.047(6) -0.008(7) -0.005(7) 0.095(10)
N2 0.031(4) 0.063(6) 0.088(7) -0.014(5) -0.005(4) 0.007(4)
C1 0.17(2) 0.23(3) 0.148(19) -0.09(2) -0.083(18) 0.11(2)
C2 0.21(2) 0.126(16) 0.107(14) -0.013(12) -0.004(14) 0.117(16)
C3 0.115(13) 0.172(17) 0.049(7) -0.007(9) -0.016(8) 0.085(13)
C4 0.156(18) 0.084(11) 0.076(10) -0.009(9) -0.006(11) 0.032(12)
C5 0.112(13) 0.071(10) 0.123(14) 0.008(9) -0.050(11) 0.001(10)
C6 0.111(6) 0.113(6) 0.114(6) -0.001(2) 0.003(2) 0.001(2)
C7 0.139(17) 0.24(3) 0.099(13) 0.072(15) 0.060(12) 0.111(18)
C8 0.102(14) 0.106(14) 0.27(3) -0.103(17) -0.070(16) 0.066(11)
C9 0.115(6) 0.115(6) 0.115(6) 0.0000(10) 0.0045(10) -0.0003(10)

loop_
_atom_type_symbol
_atom_type_description
_atom_type_scat_dispersion_real
_atom_type_scat_dispersion_imag
_atom_type_scat_source
C C 0.0033 0.0016 'International Tables Vol C Tables 4.2.6.8 and 6.1.1.4'
H H 0.0000 0.0000 'International Tables Vol C Tables 4.2.6.8 and 6.1.1.4'
N N 0.0061 0.0033 'International Tables Vol C Tables 4.2.6.8 and 6.1.1.4'
O O 0.0106 0.0060 'International Tables Vol C Tables 4.2.6.8 and 6.1.1.4'
Se Se -0.0929 2.2259 'International Tables Vol C Tables 4.2.6.8 and 6.1.1.4'
Sn Sn -0.6537 1.4246 'International Tables Vol C Tables 4.2.6.8 and 6.1.1.4'

loop_
_geom_angle_atom_site_label_1
_geom_angle_atom_site_label_2
_geom_angle_atom_site_label_3
_geom_angle
_geom_angle_site_symmetry_1
_geom_angle_site_symmetry_3
Se2 Sn1 Se3 122.67(4) 3_765 .
Se2 Sn1 Se1 122.29(4) 3_765 .
Se3 Sn1 Se1 115.03(4) . .
Se2 Sn1 Se2 90.17(3) 3_765 .
Se3 Sn1 Se2 89.46(3) . .
Se1 Sn1 Se2 91.52(3) . .
Se2 Sn1 Se4 92.19(3) 3_765 .
Se3 Sn1 Se4 88.40(3) . .
Se1 Sn1 Se4 88.09(3) . .
Se2 Sn1 Se4 177.42(3) . .
Se6 Sn2 Se7 122.73(3) . .
Se6 Sn2 Se3 122.65(3) . .
Se7 Sn2 Se3 114.62(3) . .
Se6 Sn2 Se5 89.67(3) . .
Se7 Sn2 Se5 91.30(3) . .
Se3 Sn2 Se5 89.35(3) . .
Se6 Sn2 Se4 93.68(3) . .
Se7 Sn2 Se4 87.74(3) . .
Se3 Sn2 Se4 87.99(3) . .
Se5 Sn2 Se4 176.49(3) . .
Se5 Sn3 Se1 122.09(4) 2_655 .
Se5 Sn3 Se7 122.84(4) 2_655 .
Se1 Sn3 Se7 115.05(3) . .
Se5 Sn3 Se6 89.29(3) 2_655 2_655
Se1 Sn3 Se6 91.17(3) . 2_655
Se7 Sn3 Se6 88.26(3) . 2_655
Se5 Sn3 Se4 94.06(3) 2_655 .
Se1 Sn3 Se4 88.71(3) . .
Se7 Sn3 Se4 88.28(3) . .
Se6 Sn3 Se4 176.12(3) 2_655 .
Sn3 Se1 Sn1 93.38(3) . .
Sn1 Se2 Sn1 89.83(3) 3_765 .
Sn1 Se3 Sn2 94.39(3) . .
Sn3 Se4 Sn1 85.66(3) . .
Sn3 Se4 Sn2 85.84(3) . .
Sn1 Se4 Sn2 85.41(3) . .
Sn3 Se5 Sn2 88.44(3) 2_645 .
Sn2 Se6 Sn3 88.26(3) . 2_645
Sn2 Se7 Sn3 94.08(3) . .
C3 N1 C4 117.9(15) . .
C3 N1 C2 114.0(12) . .
C4 N1 C2 112.0(14) . .
C3 N1 C1 109.1(15) . .
C4 N1 C1 94.2(15) . .
C2 N1 C1 107.3(18) . .
C8 N2 C6 111.9(12) . .
C8 N2 C7 114.7(16) . .
C6 N2 C7 104.1(12) . .
C8 N2 C9 108.5(14) . .
C6 N2 C9 113.6(13) . .
C7 N2 C9 103.9(15) . .
N1 C4 C5 106.8(15) . .
C4 C5 O1 109.3(14) . .
C10 C9 N2 118(2) . .
C9 C10 O2 129(3) . .

loop_
_geom_bond_atom_site_label_1
_geom_bond_atom_site_label_2
_geom_bond_distance
_geom_bond_site_symmetry_2
Sn1 Se2 2.5186(10) 3_765
Sn1 Se3 2.5525(10) .
Sn1 Se1 2.5666(10) .
Sn1 Se2 2.7020(10) .
Sn1 Se4 2.7569(9) .
Sn2 Se6 2.5152(9) .
Sn2 Se7 2.5532(9) .
Sn2 Se3 2.5577(9) .
Sn2 Se5 2.7095(10) .
Sn2 Se4 2.7712(9) .
Sn3 Se5 2.5199(10) 2_655
Sn3 Se1 2.5622(9) .
Sn3 Se7 2.5683(9) .
Sn3 Se6 2.7218(9) 2_655
Sn3 Se4 2.7324(9) .
Se2 Sn1 2.5186(10) 3_765
Se5 Sn3 2.5200(10) 2_645
Se6 Sn3 2.7219(9) 2_645
O1 C5 1.50(2) .
O2 C10 1.465(10) .
N1 C3 1.430(17) .
N1 C4 1.44(2) .
N1 C2 1.457(18) .
N1 C1 1.54(3) .
N2 C8 1.424(16) .
N2 C6 1.468(19) .
N2 C7 1.480(18) .
N2 C9 1.51(2) .
C4 C5 1.49(2) .
C9 C10 1.42(3) .

loop_
_geom_hbond_atom_site_label_D
_geom_hbond_atom_site_label_H
_geom_hbond_atom_site_label_A
_geom_hbond_distance_DH
_geom_hbond_distance_HA
_geom_hbond_distance_DA
_geom_hbond_angle_DHA
_geom_hbond_site_symmetry_A
O1 H1D Se2 0.83 2.65 3.384(15) 148.6 2_755
O2 H2D O1W 0.83 2.61 3.18(5) 126.8 .
C2 H2A Se7 0.97 3.15 4.06(2) 157.6 .
C2 H2B O1 0.97 2.39 2.94(3) 115.0 .
C3 H3B Se5 0.97 3.22 3.687(13) 111.6 3_766
C3 H3C Se2 0.97 3.00 3.896(16) 154.6 4_576
C4 H4B Se6 0.98 3.12 3.770(17) 125.4 2_655
C4 H4B Se7 0.98 3.11 3.994(16) 151.3 .
C6 H6C O2 0.97 2.06 2.73(5) 124.6 .
C6 H6A Se6 0.97 3.11 4.029(19) 158.9 .
C6 H6B Se3 0.97 3.20 3.984(19) 139.6 2_655
C7 H7A Se6 0.97 3.03 3.97(2) 161.7 .
C7 H7B Se1 0.97 3.19 4.050(19) 149.4 1_455
C8 H8A Se6 0.97 2.99 3.615(15) 123.4 2
C10 H10B Se5 0.98 3.39 4.01(3) 122.4 1_455
O1W H1WA Se5 0.85 2.96 3.75(3) 154.9 3_666
